data_7239669
loop_
_publ_author_name
'Wu, Junbiao'
'Lou, Luqi'
'Sun, Huaying'
'Tao, Chunyao'
'Li, Teng'
'Wang, Zhuopeng'
'Zhang, Xia'
'Li, Jiyang'

_publ_section_title
;
 Photochromic inorganic--organic complex derived from low-cost deep
 eutectic solvents with tunable photocurrent responses and photocatalytic
 properties
;
_journal_issue 6
_journal_name_full CrystEngComm
_journal_page_first 1078
_journal_page_last 1085
_journal_paper_doi 10.1039/C9CE01727E
_journal_volume 22
_journal_year 2020
_chemical_formula_sum 'C14 H10 F Ga N2 O8'
_chemical_formula_weight 422.96
_space_group_crystal_system monoclinic
_space_group_IT_number 12
_space_group_name_Hall '-C 2y'
_space_group_name_H-M_alt 'C 1 2/m 1'
_atom_sites_solution_hydrogens mixed
_audit_creation_method SHELXL-2014/7
_audit_update_record
;
2019-12-02 deposited with the CCDC.	2019-12-26 downloaded from the CCDC.
;
_cell_angle_alpha 90
_cell_angle_beta 93.617(2)
_cell_angle_gamma 90
_cell_formula_units_Z 2
_cell_length_a 18.4449(10)
_cell_length_b 10.4561(5)
_cell_length_c 3.8127(2)
_cell_measurement_reflns_used 4958
_cell_measurement_temperature 293(2)
_cell_measurement_theta_max 54.868
_cell_measurement_theta_min 7.701
_cell_volume 733.86(7)
_computing_structure_refinement 'SHELXL-2014/7 (Sheldrick, 2014)'
_diffrn_ambient_temperature 293(2)
_diffrn_measured_fraction_theta_full 0.994
_diffrn_measured_fraction_theta_max 0.995
_diffrn_measurement_device_type 'Bruker APEX-II CCD'
_diffrn_radiation_type MoK\a
_diffrn_radiation_wavelength 0.71073
_diffrn_reflns_av_R_equivalents 0.0248
_diffrn_reflns_av_unetI/netI 0.0164
_diffrn_reflns_Laue_measured_fraction_full 0.994
_diffrn_reflns_Laue_measured_fraction_max 0.995
_diffrn_reflns_limit_h_max 23
_diffrn_reflns_limit_h_min -23
_diffrn_reflns_limit_k_max 13
_diffrn_reflns_limit_k_min -13
_diffrn_reflns_limit_l_max 4
_diffrn_reflns_limit_l_min -4
_diffrn_reflns_number 5805
_diffrn_reflns_point_group_measured_fraction_full 0.994
_diffrn_reflns_point_group_measured_fraction_max 0.995
_diffrn_reflns_theta_full 25.242
_diffrn_reflns_theta_max 27.456
_diffrn_reflns_theta_min 3.850
_exptl_absorpt_coefficient_mu 1.940
_exptl_absorpt_correction_T_max 0.7455
_exptl_absorpt_correction_T_min 0.6477
_exptl_absorpt_correction_type multi-scan
_exptl_absorpt_process_details SADABS
_exptl_crystal_colour colorless
_exptl_crystal_density_diffrn 1.914
_exptl_crystal_description Block
_exptl_crystal_F_000 424
_exptl_crystal_size_max 0.245
_exptl_crystal_size_mid 0.123
_exptl_crystal_size_min 0.104
_refine_diff_density_max 0.397
_refine_diff_density_min -0.401
_refine_diff_density_rms 0.071
_refine_ls_extinction_method none
_refine_ls_goodness_of_fit_ref 1.176
_refine_ls_hydrogen_treatment constr
_refine_ls_matrix_type full
_refine_ls_number_parameters 67
_refine_ls_number_reflns 882
_refine_ls_number_restraints 6
_refine_ls_restrained_S_all 1.191
_refine_ls_R_factor_all 0.0269
_refine_ls_R_factor_gt 0.0268
_refine_ls_shift/su_max 0.000
_refine_ls_shift/su_mean 0.000
_refine_ls_structure_factor_coef Fsqd
_refine_ls_weighting_details 'w=1/[\s^2^(Fo^2^)+(0.0198P)^2^+2.0179P] where P=(Fo^2^+2Fc^2^)/3'
_refine_ls_weighting_scheme calc
_refine_ls_wR_factor_gt 0.0677
_refine_ls_wR_factor_ref 0.0678
_reflns_Friedel_coverage 0.000
_reflns_number_gt 880
_reflns_number_total 882
_reflns_threshold_expression 'I > 2\s(I)'
_cod_data_source_file c9ce01727e2.cif
_cod_data_source_block d
_cod_depositor_comments
;Adding full bibliography for 7239669.cif.

 Adding full bibliography for 7239669.cif.
;
_cod_original_sg_symbol_H-M 'C 2/m'
_cod_database_code 7239669
_shelx_shelxl_version_number 2014/7
_shelx_space_group_comment
;
The symmetry employed for this shelxl refinement is uniquely defined
by the following loop, which should always be used as a source of
symmetry information in preference to the above space-group names.
They are only intended as comments.
;

loop_
_space_group_symop_operation_xyz
'x, y, z'
'-x, y, -z'
'x+1/2, y+1/2, z'
'-x+1/2, y+1/2, -z'
'-x, -y, -z'
'x, -y, z'
'-x+1/2, -y+1/2, -z'
'x+1/2, -y+1/2, z'

loop_
_atom_site_label
_atom_site_type_symbol
_atom_site_fract_x
_atom_site_fract_y
_atom_site_fract_z
_atom_site_U_iso_or_equiv
_atom_site_adp_type
_atom_site_occupancy
_atom_site_site_symmetry_order
_atom_site_calc_flag
_atom_site_refinement_flags_posn
_atom_site_refinement_flags_adp
_atom_site_refinement_flags_occupancy
Ga1 Ga 0.5000 0.5000 0.0000 0.01637(15) Uani 1 4 d S T P
O2 O 0.30680(10) 0.6307(2) 0.1255(7) 0.0562(6) Uani 1 1 d . . .
O3 O 0.42304(9) 0.62491(16) -0.0016(5) 0.0368(4) Uani 1 1 d . . .
C2 C 0.36244(12) 0.5740(2) 0.0656(6) 0.0303(5) Uani 1 1 d . . .
C4 C 0.07610(15) 0.3879(3) 0.4224(11) 0.0617(10) Uani 1 1 d . . .
H4A H 0.0527 0.3100 0.4501 0.074 Uiso 1 1 calc R U .
C3 C 0.14818(16) 0.3904(3) 0.3426(11) 0.0653(11) Uani 1 1 d . . .
H3A H 0.1732 0.3142 0.3138 0.078 Uiso 1 1 calc R U .
N1 N 0.18121(15) 0.5000 0.3078(9) 0.0394(7) Uani 1 2 d S T P
C1 C 0.03911(15) 0.5000 0.4604(8) 0.0243(6) Uani 1 2 d S T P
F1 F 0.5000 0.5000 0.5000 0.0722(14) Uani 1 4 d S TU P
H1N H 0.2225 0.5000 0.2611 0.087 Uiso 1 2 d R U P

loop_
_atom_site_aniso_label
_atom_site_aniso_U_11
_atom_site_aniso_U_22
_atom_site_aniso_U_33
_atom_site_aniso_U_23
_atom_site_aniso_U_13
_atom_site_aniso_U_12
Ga1 0.0140(2) 0.0208(2) 0.0147(2) 0.000 0.00396(14) 0.000
O2 0.0274(9) 0.0388(11) 0.1055(18) 0.0110(11) 0.0284(10) 0.0101(8)
O3 0.0227(8) 0.0246(8) 0.0650(12) 0.0107(8) 0.0168(8) 0.0038(7)
C2 0.0214(10) 0.0299(13) 0.0406(13) 0.0065(10) 0.0093(9) 0.0038(9)
C4 0.0298(14) 0.0284(14) 0.130(3) -0.0197(17) 0.0332(17) -0.0033(11)
C3 0.0309(14) 0.0430(17) 0.125(3) -0.0221(19) 0.0313(17) 0.0041(13)
N1 0.0181(13) 0.056(2) 0.0454(18) 0.000 0.0124(12) 0.000
C1 0.0185(14) 0.0282(16) 0.0268(15) 0.000 0.0074(11) 0.000
F1 0.0405(19) 0.160(4) 0.0164(15) 0.000 0.0053(13) 0.000

loop_
_atom_type_symbol
_atom_type_description
_atom_type_scat_dispersion_real
_atom_type_scat_dispersion_imag
_atom_type_scat_source
C C 0.0033 0.0016 'International Tables Vol C Tables 4.2.6.8 and 6.1.1.4'
H H 0.0000 0.0000 'International Tables Vol C Tables 4.2.6.8 and 6.1.1.4'
Ga Ga 0.2307 1.6083 'International Tables Vol C Tables 4.2.6.8 and 6.1.1.4'
N N 0.0061 0.0033 'International Tables Vol C Tables 4.2.6.8 and 6.1.1.4'
O O 0.0106 0.0060 'International Tables Vol C Tables 4.2.6.8 and 6.1.1.4'
F F 0.0171 0.0103 'International Tables Vol C Tables 4.2.6.8 and 6.1.1.4'

loop_
_geom_angle_atom_site_label_1
_geom_angle_atom_site_label_2
_geom_angle_atom_site_label_3
_geom_angle
_geom_angle_site_symmetry_1
_geom_angle_site_symmetry_3
F1 Ga1 F1 180.0 1_554 .
F1 Ga1 O3 92.48(6) 1_554 .
F1 Ga1 O3 87.52(6) . .
F1 Ga1 O3 92.48(6) 1_554 6_565
F1 Ga1 O3 87.52(6) . 6_565
O3 Ga1 O3 85.25(10) . 6_565
F1 Ga1 O3 87.52(6) 1_554 2_655
F1 Ga1 O3 92.48(6) . 2_655
O3 Ga1 O3 94.75(10) . 2_655
O3 Ga1 O3 180.0 6_565 2_655
F1 Ga1 O3 87.52(6) 1_554 5_665
F1 Ga1 O3 92.48(6) . 5_665
O3 Ga1 O3 180.0 . 5_665
O3 Ga1 O3 94.75(10) 6_565 5_665
O3 Ga1 O3 85.25(10) 2_655 5_665
C2 O3 Ga1 111.71(15) . .
O2 C2 O3 126.3(2) . .
O2 C2 C2 119.10(15) . 6_565
O3 C2 C2 114.62(13) . 6_565
C1 C4 C3 120.0(3) . .
C1 C4 H4A 120.0 . .
C3 C4 H4A 120.0 . .
N1 C3 C4 119.9(3) . .
N1 C3 H3A 120.0 . .
C4 C3 H3A 120.0 . .
C3 N1 C3 122.3(3) . 6_565
C3 N1 H1N 118.9 . .
C3 N1 H1N 118.9 6_565 .
C4 C1 C4 117.9(3) 6_565 .
C4 C1 C1 121.07(15) 6_565 5_566
C4 C1 C1 121.07(15) . 5_566
Ga1 F1 Ga1 180.0 1_556 .

loop_
_geom_bond_atom_site_label_1
_geom_bond_atom_site_label_2
_geom_bond_distance
_geom_bond_site_symmetry_2
Ga1 F1 1.90635(10) 1_554
Ga1 F1 1.90635(10) .
Ga1 O3 1.9287(16) .
Ga1 O3 1.9288(16) 6_565
Ga1 O3 1.9288(16) 2_655
Ga1 O3 1.9288(16) 5_665
O2 C2 1.219(3) .
O3 C2 1.279(3) .
C2 C2 1.547(5) 6_565
C4 C1 1.369(3) .
C4 C3 1.383(4) .
C4 H4A 0.9300 .
C3 N1 1.309(4) .
C3 H3A 0.9300 .
N1 C3 1.309(4) 6_565
N1 H1N 0.7927 .
C1 C4 1.369(3) 6_565
C1 C1 1.492(6) 5_566
F1 Ga1 1.90635(10) 1_556
